data_4083447
loop_
_publ_author_name
'Takanashi, Kazunori'
'Lee, Vladimir Ya.'
'Sekiguchi, Akira'

_publ_section_title
;
 Tetrasilacyclobutadiene and Cyclobutadiene Tricarbonylruthenium
 Complexes: [\h4-(tBu2MeSi)4Si4]Ru(CO)3and [\h4-(Me3Si)4C4]Ru(CO)3
;
_journal_issue 4
_journal_name_full Organometallics
_journal_page_first 1248
_journal_paper_doi 10.1021/om801128h
_journal_volume 28
_journal_year 2009
_chemical_formula_sum 'C19 H36 O3 Ru Si4'
_chemical_formula_weight 525.91
_chemical_name_systematic
; 
[Me3Si4]C4Ru(CO)3
;
_space_group_IT_number 14
_symmetry_cell_setting monoclinic
_symmetry_space_group_name_Hall '-P 2ybc'
_symmetry_space_group_name_H-M 'P 1 21/c 1'
_atom_sites_solution_hydrogens geom
_atom_sites_solution_primary direct
_atom_sites_solution_secondary difmap
_audit_creation_method SHELXL-97
_cell_angle_alpha 90.00
_cell_angle_beta 116.648(2)
_cell_angle_gamma 90.00
_cell_formula_units_Z 4
_cell_length_a 9.5530(3)
_cell_length_b 16.1940(6)
_cell_length_c 19.2560(5)
_cell_measurement_reflns_used 26856
_cell_measurement_temperature 293(2)
_cell_measurement_theta_max 27.93
_cell_measurement_theta_min 2.37
_cell_volume 2662.50(15)
_computing_cell_refinement 'HKL scalepack'
_computing_data_collection 'MacScience Xpress'
_computing_data_reduction Denzo
_computing_molecular_graphics ORTEP
_computing_publication_material CIFTAB
_computing_structure_refinement 'SHELXL-97 (Sheldrick, 1997)'
_computing_structure_solution 'SHELXS-97 (Sheldrick, 1990)'
_diffrn_ambient_temperature 120(1)
_diffrn_measured_fraction_theta_full 0.982
_diffrn_measured_fraction_theta_max 0.982
_diffrn_measurement_device 'MacScience DIP2030 Image plate'
_diffrn_radiation_monochromator graphite
_diffrn_radiation_source 'rotating anode'
_diffrn_radiation_type MoK\a
_diffrn_radiation_wavelength 0.71070
_diffrn_reflns_av_R_equivalents 0.058
_diffrn_reflns_av_sigmaI/netI 0.0323
_diffrn_reflns_limit_h_max 12
_diffrn_reflns_limit_h_min 0
_diffrn_reflns_limit_k_max 0
_diffrn_reflns_limit_k_min -21
_diffrn_reflns_limit_l_max 21
_diffrn_reflns_limit_l_min -24
_diffrn_reflns_number 26856
_diffrn_reflns_theta_full 27.93
_diffrn_reflns_theta_max 27.93
_diffrn_reflns_theta_min 2.37
_exptl_absorpt_coefficient_mu 0.784
_exptl_absorpt_correction_type none
_exptl_crystal_colour pale-yellow
_exptl_crystal_density_diffrn 1.312
_exptl_crystal_density_method 'not measured'
_exptl_crystal_description plate
_exptl_crystal_F_000 1096
_exptl_crystal_size_max 0.5
_exptl_crystal_size_mid 0.2
_exptl_crystal_size_min 0.2
_refine_diff_density_max 2.283
_refine_diff_density_min -1.581
_refine_diff_density_rms 0.150
_refine_ls_extinction_coef 0.0048(6)
_refine_ls_extinction_expression Fc^*^=kFc[1+0.001xFc^2^\l^3^/sin(2\q)]^-1/4^
_refine_ls_extinction_method SHELXL
_refine_ls_goodness_of_fit_ref 1.158
_refine_ls_hydrogen_treatment constr
_refine_ls_matrix_type full
_refine_ls_number_parameters 245
_refine_ls_number_reflns 6267
_refine_ls_number_restraints 0
_refine_ls_restrained_S_all 1.158
_refine_ls_R_factor_all 0.0655
_refine_ls_R_factor_gt 0.0595
_refine_ls_shift/su_max 0.000
_refine_ls_shift/su_mean 0.000
_refine_ls_structure_factor_coef Fsqd
_refine_ls_weighting_details 'calc w=1/[\s^2^(Fo^2^)+(0.0707P)^2^+15.8473P] where P=(Fo^2^+2Fc^2^)/3'
_refine_ls_weighting_scheme calc
_refine_ls_wR_factor_gt 0.1711
_refine_ls_wR_factor_ref 0.1746
_reflns_number_gt 5509
_reflns_number_total 6267
_reflns_threshold_expression >2sigma(I)
_cod_data_source_file om801128h_si_003.cif
_cod_data_source_block shelxl
_cod_depositor_comments
;
The following automatic conversions were performed:

'_symmetry_cell_setting' value 'Monoclinic' changed to 'monoclinic'
according to
/usr/data/users/saulius/automatic-downloads/retrospective/ACS/lib/dictionaries/cif_core.dic
dictionary named 'cif_core.dic' version 2.4.2 from 2011-04-26.

Automatic conversion script
Id: cif_fix_values 2281 2013-09-26 08:29:07Z andrius 
;
_cod_original_sg_symbol_H-M 'P 21/c        '
_cod_database_code 4083447

loop_
_symmetry_equiv_pos_as_xyz
'x, y, z'
'-x, y+1/2, -z+1/2'
'-x, -y, -z'
'x, -y-1/2, z-1/2'

loop_
_atom_site_label
_atom_site_type_symbol
_atom_site_fract_x
_atom_site_fract_y
_atom_site_fract_z
_atom_site_U_iso_or_equiv
_atom_site_adp_type
_atom_site_occupancy
_atom_site_symmetry_multiplicity
_atom_site_calc_flag
_atom_site_refinement_flags
Ru1 Ru 0.21970(4) 0.02639(2) 0.25381(2) 0.02052(15) Uani 1 1 d .
Si3 Si 0.47459(16) 0.07647(9) 0.16343(8) 0.0244(3) Uani 1 1 d .
Si4 Si 0.06559(16) 0.19466(8) 0.11022(8) 0.0217(3) Uani 1 1 d .
Si2 Si 0.60033(16) 0.10882(9) 0.39878(8) 0.0246(3) Uani 1 1 d .
Si1 Si 0.18897(17) 0.22645(8) 0.34203(8) 0.0242(3) Uani 1 1 d .
O3 O -0.0797(5) -0.0278(3) 0.1125(2) 0.0384(10) Uani 1 1 d .
C1 C 0.2611(6) 0.1577(3) 0.2854(3) 0.0208(9) Uani 1 1 d .
C16 C -0.1370(6) 0.1856(4) 0.1024(3) 0.0317(11) Uani 1 1 d .
H16A H -0.1402 0.2120 0.1463 0.048 Uiso 1 1 calc R
H16B H -0.1638 0.1284 0.1013 0.048 Uiso 1 1 calc R
H16C H -0.2104 0.2119 0.0555 0.048 Uiso 1 1 calc R
C18 C 0.3331(7) -0.0745(3) 0.2630(4) 0.0372(13) Uani 1 1 d .
C14 C 0.1243(7) 0.3053(3) 0.1134(3) 0.0299(11) Uani 1 1 d .
H14A H 0.2280 0.3083 0.1174 0.045 Uiso 1 1 calc R
H14B H 0.1227 0.3318 0.1576 0.045 Uiso 1 1 calc R
H14C H 0.0523 0.3327 0.0668 0.045 Uiso 1 1 calc R
C3 C 0.3689(6) 0.1044(3) 0.2228(3) 0.0209(9) Uani 1 1 d .
C15 C 0.0582(6) 0.1420(3) 0.0222(3) 0.0287(10) Uani 1 1 d .
H15A H 0.1594 0.1446 0.0232 0.043 Uiso 1 1 calc R
H15B H -0.0175 0.1690 -0.0236 0.043 Uiso 1 1 calc R
H15C H 0.0287 0.0852 0.0220 0.043 Uiso 1 1 calc R
C12 C 0.4949(7) 0.1744(4) 0.1164(3) 0.0332(12) Uani 1 1 d .
H12A H 0.3930 0.1971 0.0849 0.050 Uiso 1 1 calc R
H12B H 0.5458 0.1626 0.0844 0.050 Uiso 1 1 calc R
H12C H 0.5562 0.2135 0.1558 0.050 Uiso 1 1 calc R
C19 C 0.0328(6) -0.0086(3) 0.1657(3) 0.0264(10) Uani 1 1 d .
C2 C 0.4113(6) 0.1142(3) 0.3074(3) 0.0209(9) Uani 1 1 d .
C17 C 0.1373(6) -0.0043(3) 0.3247(3) 0.0305(11) Uani 1 1 d .
C5 C 0.3313(7) 0.3140(3) 0.3777(3) 0.0323(11) Uani 1 1 d .
H5A H 0.4346 0.2928 0.4091 0.048 Uiso 1 1 calc R
H5B H 0.3024 0.3507 0.4083 0.048 Uiso 1 1 calc R
H5C H 0.3300 0.3435 0.3342 0.048 Uiso 1 1 calc R
C7 C -0.0092(7) 0.2707(4) 0.2816(4) 0.0345(12) Uani 1 1 d .
H7A H -0.0846 0.2269 0.2623 0.052 Uiso 1 1 calc R
H7B H -0.0084 0.3006 0.2388 0.052 Uiso 1 1 calc R
H7C H -0.0365 0.3075 0.3127 0.052 Uiso 1 1 calc R
C10 C 0.7035(8) 0.0075(4) 0.4131(4) 0.0383(13) Uani 1 1 d .
H10A H 0.7989 0.0089 0.4606 0.057 Uiso 1 1 calc R
H10B H 0.7271 -0.0025 0.3704 0.057 Uiso 1 1 calc R
H10C H 0.6373 -0.0358 0.4156 0.057 Uiso 1 1 calc R
C11 C 0.6756(6) 0.0352(4) 0.2242(4) 0.0347(12) Uani 1 1 d .
H11A H 0.6686 -0.0150 0.2490 0.052 Uiso 1 1 calc R
H11B H 0.7356 0.0752 0.2630 0.052 Uiso 1 1 calc R
H11C H 0.7259 0.0242 0.1918 0.052 Uiso 1 1 calc R
C4 C 0.2206(6) 0.1483(3) 0.2027(3) 0.0205(9) Uani 1 1 d .
C8 C 0.5725(7) 0.1242(4) 0.4883(3) 0.0353(12) Uani 1 1 d .
H8A H 0.5200 0.1758 0.4846 0.053 Uiso 1 1 calc R
H8B H 0.6727 0.1249 0.5332 0.053 Uiso 1 1 calc R
H8C H 0.5104 0.0799 0.4929 0.053 Uiso 1 1 calc R
C13 C 0.3684(7) -0.0051(4) 0.0891(3) 0.0365(13) Uani 1 1 d .
H13A H 0.2636 0.0131 0.0563 0.055 Uiso 1 1 calc R
H13B H 0.3650 -0.0552 0.1149 0.055 Uiso 1 1 calc R
H13C H 0.4224 -0.0150 0.0582 0.055 Uiso 1 1 calc R
C9 C 0.7258(7) 0.1950(4) 0.3922(4) 0.0361(12) Uani 1 1 d .
H9A H 0.6711 0.2465 0.3849 0.054 Uiso 1 1 calc R
H9B H 0.7482 0.1853 0.3490 0.054 Uiso 1 1 calc R
H9C H 0.8220 0.1972 0.4393 0.054 Uiso 1 1 calc R
C6 C 0.1742(8) 0.1717(4) 0.4243(4) 0.0368(13) Uani 1 1 d .
H6A H 0.2736 0.1475 0.4578 0.055 Uiso 1 1 calc R
H6B H 0.0963 0.1291 0.4040 0.055 Uiso 1 1 calc R
H6C H 0.1453 0.2104 0.4534 0.055 Uiso 1 1 calc R
O1 O 0.0860(6) -0.0250(3) 0.3656(3) 0.0448(11) Uani 1 1 d .
O2 O 0.4082(6) -0.1316(3) 0.2694(4) 0.0615(15) Uani 1 1 d .

loop_
_atom_site_aniso_label
_atom_site_aniso_U_11
_atom_site_aniso_U_22
_atom_site_aniso_U_33
_atom_site_aniso_U_23
_atom_site_aniso_U_13
_atom_site_aniso_U_12
Ru1 0.0232(2) 0.0127(2) 0.0259(2) 0.00070(13) 0.01125(16) -0.00086(13)
Si3 0.0240(6) 0.0254(7) 0.0259(6) -0.0021(5) 0.0129(5) 0.0038(5)
Si4 0.0228(6) 0.0182(6) 0.0241(6) 0.0028(5) 0.0105(5) 0.0022(5)
Si2 0.0259(7) 0.0221(6) 0.0230(6) 0.0008(5) 0.0085(5) 0.0024(5)
Si1 0.0321(7) 0.0168(6) 0.0296(7) -0.0009(5) 0.0192(6) 0.0028(5)
O3 0.045(2) 0.034(2) 0.032(2) -0.0021(16) 0.0129(19) -0.0141(18)
C1 0.028(2) 0.014(2) 0.023(2) 0.0003(16) 0.0138(19) -0.0014(17)
C16 0.023(2) 0.037(3) 0.035(3) 0.002(2) 0.012(2) 0.001(2)
C18 0.037(3) 0.020(3) 0.059(4) 0.004(2) 0.025(3) 0.000(2)
C14 0.039(3) 0.019(2) 0.033(3) 0.0054(19) 0.018(2) 0.004(2)
C3 0.024(2) 0.016(2) 0.024(2) -0.0010(16) 0.0119(18) -0.0034(17)
C15 0.033(3) 0.029(3) 0.025(2) 0.0002(19) 0.013(2) 0.003(2)
C12 0.035(3) 0.037(3) 0.035(3) 0.003(2) 0.022(2) -0.002(2)
C19 0.035(3) 0.018(2) 0.029(2) -0.0003(18) 0.017(2) -0.0052(19)
C2 0.025(2) 0.014(2) 0.024(2) 0.0008(16) 0.0107(18) 0.0024(17)
C17 0.031(3) 0.023(2) 0.031(3) 0.004(2) 0.009(2) -0.006(2)
C5 0.040(3) 0.019(2) 0.038(3) -0.007(2) 0.017(2) 0.000(2)
C7 0.036(3) 0.029(3) 0.041(3) -0.002(2) 0.020(2) 0.011(2)
C10 0.044(3) 0.035(3) 0.034(3) 0.006(2) 0.016(3) 0.018(3)
C11 0.026(2) 0.044(3) 0.037(3) 0.001(2) 0.016(2) 0.007(2)
C4 0.025(2) 0.0134(19) 0.026(2) 0.0019(16) 0.0139(19) -0.0007(16)
C8 0.046(3) 0.033(3) 0.026(2) 0.002(2) 0.016(2) 0.007(2)
C13 0.040(3) 0.033(3) 0.034(3) -0.009(2) 0.015(2) 0.006(2)
C9 0.027(3) 0.040(3) 0.039(3) -0.004(2) 0.013(2) -0.008(2)
C6 0.053(4) 0.032(3) 0.040(3) 0.000(2) 0.034(3) 0.003(3)
O1 0.059(3) 0.043(3) 0.039(2) 0.0028(19) 0.028(2) -0.016(2)
O2 0.055(3) 0.019(2) 0.109(5) 0.002(2) 0.036(3) 0.011(2)

loop_
_atom_type_symbol
_atom_type_description
_atom_type_scat_dispersion_real
_atom_type_scat_dispersion_imag
_atom_type_scat_source
C C 0.0033 0.0016 'International Tables Vol C Tables 4.2.6.8 and 6.1.1.4'
H H 0.0000 0.0000 'International Tables Vol C Tables 4.2.6.8 and 6.1.1.4'
O O 0.0106 0.0060 'International Tables Vol C Tables 4.2.6.8 and 6.1.1.4'
Ru Ru -1.2594 0.8363 'International Tables Vol C Tables 4.2.6.8 and 6.1.1.4'
Si Si 0.0817 0.0704 'International Tables Vol C Tables 4.2.6.8 and 6.1.1.4'

loop_
_geom_angle_atom_site_label_1
_geom_angle_atom_site_label_2
_geom_angle_atom_site_label_3
_geom_angle
C19 Ru1 C18 95.3(3)
C19 Ru1 C17 92.1(2)
C18 Ru1 C17 96.2(3)
C19 Ru1 C3 113.12(19)
C18 Ru1 C3 96.1(2)
C17 Ru1 C3 150.6(2)
C19 Ru1 C2 149.77(19)
C18 Ru1 C2 101.1(2)
C17 Ru1 C2 110.9(2)
C3 Ru1 C2 40.31(17)
C19 Ru1 C1 120.8(2)
C18 Ru1 C1 140.5(2)
C17 Ru1 C1 97.7(2)
C3 Ru1 C1 57.10(17)
C2 Ru1 C1 39.54(17)
C19 Ru1 C4 93.30(19)
C18 Ru1 C4 133.3(2)
C17 Ru1 C4 129.2(2)
C3 Ru1 C4 39.26(17)
C2 Ru1 C4 57.12(17)
C1 Ru1 C4 38.96(17)
C11 Si3 C13 106.1(3)
C11 Si3 C12 107.7(3)
C13 Si3 C12 111.3(3)
C11 Si3 C3 112.7(2)
C13 Si3 C3 112.2(2)
C12 Si3 C3 106.8(2)
C14 Si4 C15 110.8(2)
C14 Si4 C16 111.1(3)
C15 Si4 C16 105.8(3)
C14 Si4 C4 104.7(2)
C15 Si4 C4 111.6(2)
C16 Si4 C4 112.9(2)
C10 Si2 C2 113.6(3)
C10 Si2 C8 105.3(3)
C2 Si2 C8 112.5(3)
C10 Si2 C9 110.6(3)
C2 Si2 C9 106.1(2)
C8 Si2 C9 108.7(3)
C5 Si1 C7 107.8(3)
C5 Si1 C6 111.5(3)
C7 Si1 C6 105.6(3)
C5 Si1 C1 105.4(2)
C7 Si1 C1 113.4(2)
C6 Si1 C1 113.2(2)
C4 C1 C2 90.6(4)
C4 C1 Si1 134.4(4)
C2 C1 Si1 132.3(4)
C4 C1 Ru1 70.8(2)
C2 C1 Ru1 69.5(2)
Si1 C1 Ru1 131.5(2)
Si4 C16 H16A 109.5
Si4 C16 H16B 109.5
H16A C16 H16B 109.5
Si4 C16 H16C 109.5
H16A C16 H16C 109.5
H16B C16 H16C 109.5
O2 C18 Ru1 175.9(5)
Si4 C14 H14A 109.5
Si4 C14 H14B 109.5
H14A C14 H14B 109.5
Si4 C14 H14C 109.5
H14A C14 H14C 109.5
H14B C14 H14C 109.5
C4 C3 C2 89.6(4)
C4 C3 Si3 132.0(4)
C2 C3 Si3 136.5(4)
C4 C3 Ru1 71.4(3)
C2 C3 Ru1 69.8(3)
Si3 C3 Ru1 128.4(2)
Si4 C15 H15A 109.5
Si4 C15 H15B 109.5
H15A C15 H15B 109.5
Si4 C15 H15C 109.5
H15A C15 H15C 109.5
H15B C15 H15C 109.5
Si3 C12 H12A 109.5
Si3 C12 H12B 109.5
H12A C12 H12B 109.5
Si3 C12 H12C 109.5
H12A C12 H12C 109.5
H12B C12 H12C 109.5
O3 C19 Ru1 178.6(5)
C1 C2 C3 89.1(4)
C1 C2 Si2 133.8(4)
C3 C2 Si2 133.7(4)
C1 C2 Ru1 71.0(3)
C3 C2 Ru1 69.9(2)
Si2 C2 Ru1 131.8(2)
O1 C17 Ru1 177.6(5)
Si1 C5 H5A 109.5
Si1 C5 H5B 109.5
H5A C5 H5B 109.5
Si1 C5 H5C 109.5
H5A C5 H5C 109.5
H5B C5 H5C 109.5
Si1 C7 H7A 109.5
Si1 C7 H7B 109.5
H7A C7 H7B 109.5
Si1 C7 H7C 109.5
H7A C7 H7C 109.5
H7B C7 H7C 109.5
Si2 C10 H10A 109.5
Si2 C10 H10B 109.5
H10A C10 H10B 109.5
Si2 C10 H10C 109.5
H10A C10 H10C 109.5
H10B C10 H10C 109.5
Si3 C11 H11A 109.5
Si3 C11 H11B 109.5
H11A C11 H11B 109.5
Si3 C11 H11C 109.5
H11A C11 H11C 109.5
H11B C11 H11C 109.5
C3 C4 C1 90.6(4)
C3 C4 Si4 134.0(4)
C1 C4 Si4 134.0(3)
C3 C4 Ru1 69.3(2)
C1 C4 Ru1 70.2(2)
Si4 C4 Ru1 128.2(2)
Si2 C8 H8A 109.5
Si2 C8 H8B 109.5
H8A C8 H8B 109.5
Si2 C8 H8C 109.5
H8A C8 H8C 109.5
H8B C8 H8C 109.5
Si3 C13 H13A 109.5
Si3 C13 H13B 109.5
H13A C13 H13B 109.5
Si3 C13 H13C 109.5
H13A C13 H13C 109.5
H13B C13 H13C 109.5
Si2 C9 H9A 109.5
Si2 C9 H9B 109.5
H9A C9 H9B 109.5
Si2 C9 H9C 109.5
H9A C9 H9C 109.5
H9B C9 H9C 109.5
Si1 C6 H6A 109.5
Si1 C6 H6B 109.5
H6A C6 H6B 109.5
Si1 C6 H6C 109.5
H6A C6 H6C 109.5
H6B C6 H6C 109.5

loop_
_geom_bond_atom_site_label_1
_geom_bond_atom_site_label_2
_geom_bond_distance
Ru1 C19 1.916(5)
Ru1 C18 1.924(6)
Ru1 C17 1.922(6)
Ru1 C3 2.179(5)
Ru1 C2 2.177(5)
Ru1 C1 2.199(4)
Ru1 C4 2.207(4)
Si3 C11 1.867(6)
Si3 C13 1.876(6)
Si3 C12 1.879(6)
Si3 C3 1.888(5)
Si4 C14 1.871(5)
Si4 C15 1.870(5)
Si4 C16 1.878(5)
Si4 C4 1.887(5)
Si2 C10 1.869(6)
Si2 C2 1.875(5)
Si2 C8 1.875(6)
Si2 C9 1.880(6)
Si1 C5 1.869(6)
Si1 C7 1.864(6)
Si1 C6 1.876(6)
Si1 C1 1.891(5)
O3 C19 1.147(7)
C1 C4 1.469(6)
C1 C2 1.480(6)
C16 H16A 0.9600
C16 H16B 0.9600
C16 H16C 0.9600
C18 O2 1.142(7)
C14 H14A 0.9600
C14 H14B 0.9600
C14 H14C 0.9600
C3 C4 1.474(6)
C3 C2 1.501(6)
C15 H15A 0.9600
C15 H15B 0.9600
C15 H15C 0.9600
C12 H12A 0.9600
C12 H12B 0.9600
C12 H12C 0.9600
C17 O1 1.148(7)
C5 H5A 0.9600
C5 H5B 0.9600
C5 H5C 0.9600
C7 H7A 0.9600
C7 H7B 0.9600
C7 H7C 0.9600
C10 H10A 0.9600
C10 H10B 0.9600
C10 H10C 0.9600
C11 H11A 0.9600
C11 H11B 0.9600
C11 H11C 0.9600
C8 H8A 0.9600
C8 H8B 0.9600
C8 H8C 0.9600
C13 H13A 0.9600
C13 H13B 0.9600
C13 H13C 0.9600
C9 H9A 0.9600
C9 H9B 0.9600
C9 H9C 0.9600
C6 H6A 0.9600
C6 H6B 0.9600
C6 H6C 0.9600
